data_7102251
loop_
_publ_author_name
'Kimura, Masanari'
'Mori, Masahiko'
'Tamaru, Yoshinao'

_publ_section_title
;
 Palladium-catalyzed 1,3-diol fragmentation: synthesis of omega-dienyl
 aldehydes.
;
_journal_issue 43
_journal_name_full 'Chemical communications (Cambridge, England)'
_journal_page_first 4504
_journal_page_last 4506
_journal_paper_doi 10.1039/b708526e
_journal_year 2007
_chemical_formula_moiety 'C12 H20 O2 '
_chemical_formula_sum 'C12 H20 O2'
_chemical_formula_weight 196.29
_space_group_IT_number 19
_symmetry_cell_setting orthorhombic
_symmetry_Int_Tables_number 19
_symmetry_space_group_name_Hall 'P 2ac 2ab'
_symmetry_space_group_name_H-M 'P 21 21 21'
_audit_creation_date 2006-11-16
_audit_creation_method 'by CrystalStructure 3.8.0'
_cell_angle_alpha 90.0000
_cell_angle_beta 90.0000
_cell_angle_gamma 90.0000
_cell_formula_units_Z 4
_cell_length_a 6.9647(9)
_cell_length_b 7.2634(10)
_cell_length_c 23.219(3)
_cell_measurement_reflns_used 1692
_cell_measurement_temperature 296.1
_cell_measurement_theta_max 27.5
_cell_measurement_theta_min 3.1
_cell_volume 1174.6(3)
_computing_cell_refinement CrystalClear
_computing_data_collection CrystalClear
_computing_data_reduction CrystalStructure
_computing_publication_material 'CrystalStructure 3.8.0'
_computing_structure_refinement CRYSTALS
_computing_structure_solution SIR2004
_diffrn_detector_area_resol_mean 7.31
_diffrn_measured_fraction_theta_full 0.907
_diffrn_measured_fraction_theta_max 0.907
_diffrn_measurement_device_type 'Rigaku Mercury'
_diffrn_measurement_method \w
_diffrn_radiation_type 'Mo K\a'
_diffrn_radiation_wavelength 0.71070
_diffrn_reflns_av_R_equivalents 0.034
_diffrn_reflns_limit_h_max 5
_diffrn_reflns_limit_h_min -9
_diffrn_reflns_limit_k_max 9
_diffrn_reflns_limit_k_min -8
_diffrn_reflns_limit_l_max 27
_diffrn_reflns_limit_l_min -30
_diffrn_reflns_number 7161
_diffrn_reflns_theta_full 27.48
_diffrn_reflns_theta_max 27.48
_exptl_absorpt_coefficient_mu 0.073
_exptl_absorpt_correction_T_max 0.978
_exptl_absorpt_correction_T_min 0.636
_exptl_absorpt_correction_type multi-scan
_exptl_absorpt_process_details 'Jacobson, R. (1998) Private communication'
_exptl_crystal_colour colorless
_exptl_crystal_density_diffrn 1.110
_exptl_crystal_density_method 'not measured'
_exptl_crystal_description block
_exptl_crystal_F_000 432.00
_exptl_crystal_size_max 0.50
_exptl_crystal_size_mid 0.30
_exptl_crystal_size_min 0.30
_refine_diff_density_max 0.14
_refine_diff_density_min -0.14
_refine_ls_extinction_method none
_refine_ls_goodness_of_fit_ref 0.815
_refine_ls_hydrogen_treatment mixed
_refine_ls_number_parameters 169
_refine_ls_number_reflns 699
_refine_ls_R_factor_gt 0.0491
_refine_ls_shift/su_max 0.0000
_refine_ls_structure_factor_coef Fsqd
_refine_ls_weighting_details 'w = 1/[0.0010Fo^2^ + 3.0000\s(Fo^2^) + 0.5000]/(4Fo^2^)'
_refine_ls_weighting_scheme calc
_refine_ls_wR_factor_ref 0.1066
_reflns_number_gt 684
_reflns_number_total 1435
_reflns_threshold_expression F^2^>2.0\s(F^2^)
_cod_data_source_file b708526e.txt
_cod_data_source_block '__0664a'
_cod_original_formula_sum 'C12 H20 O2 '
_cod_database_code 7102251

loop_
_symmetry_equiv_pos_site_id
_symmetry_equiv_pos_as_xyz
1 +X,+Y,+Z
2 1/2+X,1/2-Y,-Z
3 -X,1/2+Y,1/2-Z
4 1/2-X,-Y,1/2+Z

loop_
_atom_site_label
_atom_site_type_symbol
_atom_site_fract_x
_atom_site_fract_y
_atom_site_fract_z
_atom_site_U_iso_or_equiv
_atom_site_adp_type
_atom_site_occupancy
_atom_site_symmetry_multiplicity
_atom_site_calc_flag
_atom_site_refinement_flags
O(1) O 1.2930(5) 0.0891(7) 0.9694(2) 0.0931(16) Uani 1.00 1 d .
O(2) O 0.6783(4) 0.1500(5) 0.95340(15) 0.0776(12) Uani 1.00 1 d .
C(2) C 1.168(2) -0.1920(16) 0.9333(5) 0.129(4) Uani 1.00 1 d .
C(3) C 1.1179(7) -0.0024(9) 0.9559(2) 0.071(2) Uani 1.00 1 d .
C(4) C 0.9957(6) 0.1184(7) 0.9158(2) 0.0565(16) Uani 1.00 1 d .
C(5) C 0.7878(6) 0.0489(7) 0.9120(2) 0.0540(15) Uani 1.00 1 d .
C(6) C 0.7052(7) 0.0605(7) 0.8517(2) 0.0545(15) Uani 1.00 1 d .
C(7) C 0.8458(7) -0.0447(8) 0.8121(2) 0.0669(18) Uani 1.00 1 d .
C(8) C 0.9527(8) 0.1385(8) 0.8065(2) 0.073(2) Uani 1.00 1 d .
C(9) C 1.0920(7) 0.1542(8) 0.8564(2) 0.0744(19) Uani 1.00 1 d .
C(10) C 0.7591(9) 0.2390(8) 0.8183(2) 0.073(2) Uani 1.00 1 d .
C(11) C 0.7593(11) 0.4237(7) 0.8494(3) 0.116(2) Uani 1.00 1 d .
C(12) C 0.6412(9) 0.2586(10) 0.7633(2) 0.116(2) Uani 1.00 1 d .
C(101) C 1.146(4) -0.330(4) 0.9416(13) 0.119(10) Uani 0.45 1 d P
C(102) C 1.307(2) -0.280(2) 0.9252(6) 0.083(5) Uani 0.55 1 d P
H(1) H 1.279(11) -0.411(9) 0.914(2) 0.12(2) Uiso 1.00 1 c .
H(3) H 1.1188 -0.1833 0.8943 0.155 Uiso 1.00 1 c R
H(4) H 1.0471 -0.0186 0.9916 0.085 Uiso 1.00 1 c R
H(5) H 1.271(11) 0.163(9) 0.998(2) 0.15(3) Uiso 1.00 1 c .
H(6) H 0.9883 0.2377 0.9344 0.068 Uiso 1.00 1 c R
H(7) H 0.7870 -0.0795 0.9236 0.065 Uiso 1.00 1 c R
H(8) H 0.5472 0.1514 0.9421 0.093 Uiso 1.00 1 c R
H(9) H 0.5719 0.0234 0.8483 0.065 Uiso 1.00 1 c R
H(10) H 0.7901 -0.0907 0.7767 0.080 Uiso 1.00 1 c R
H(11) H 0.9175 -0.1423 0.8308 0.080 Uiso 1.00 1 c R
H(12) H 1.0081 0.1617 0.7689 0.088 Uiso 1.00 1 c R
H(13) H 1.1458 0.2773 0.8565 0.089 Uiso 1.00 1 c R
H(14) H 1.1940 0.0650 0.8510 0.089 Uiso 1.00 1 c R
H(15) H 0.7908 0.4049 0.8897 0.140 Uiso 1.00 1 c R
H(16) H 0.8539 0.5042 0.8320 0.140 Uiso 1.00 1 c R
H(17) H 0.6331 0.4795 0.8464 0.140 Uiso 1.00 1 c R
H(18) H 0.5194 0.2021 0.7685 0.139 Uiso 1.00 1 c R
H(19) H 0.7066 0.2004 0.7323 0.139 Uiso 1.00 1 c R
H(20) H 0.6240 0.3854 0.7547 0.139 Uiso 1.00 1 c R
H(201) H 1.004(17) -0.300(17) 0.950(4) 0.07(3) Uiso 0.45 1 c P
H(202) H 1.424(12) -0.223(13) 0.938(3) 0.06(3) Uiso 0.55 1 c P

loop_
_atom_site_aniso_label
_atom_site_aniso_U_11
_atom_site_aniso_U_22
_atom_site_aniso_U_33
_atom_site_aniso_U_12
_atom_site_aniso_U_13
_atom_site_aniso_U_23
O(1) 0.0357(19) 0.146(4) 0.097(3) -0.001(2) -0.006(2) -0.051(3)
O(2) 0.0401(18) 0.116(3) 0.076(2) -0.006(2) 0.0091(19) -0.042(2)
C(2) 0.143(10) 0.125(9) 0.118(8) 0.060(10) -0.078(7) -0.039(9)
C(3) 0.047(3) 0.096(5) 0.070(3) 0.002(3) -0.004(3) -0.021(4)
C(4) 0.030(2) 0.066(3) 0.073(3) -0.008(3) 0.009(2) -0.016(3)
C(5) 0.039(2) 0.060(3) 0.064(3) -0.005(2) 0.007(2) -0.013(3)
C(6) 0.045(2) 0.057(3) 0.061(3) -0.003(2) -0.001(3) -0.006(3)
C(7) 0.068(3) 0.074(4) 0.058(3) -0.005(3) -0.000(3) -0.016(3)
C(8) 0.071(4) 0.091(4) 0.058(3) -0.011(4) 0.010(3) 0.004(3)
C(9) 0.057(3) 0.080(4) 0.087(4) -0.015(3) 0.011(3) -0.011(3)
C(10) 0.077(4) 0.064(4) 0.078(4) -0.002(3) -0.009(3) 0.008(3)
C(11) 0.131(6) 0.059(4) 0.159(6) 0.001(5) -0.012(6) 0.009(4)
C(12) 0.130(5) 0.113(5) 0.104(4) 0.002(5) -0.033(5) 0.031(5)
C(101) 0.10(2) 0.13(2) 0.123(16) 0.04(2) -0.025(15) -0.01(2)
C(102) 0.083(11) 0.078(12) 0.089(9) 0.017(10) -0.016(9) -0.009(8)

loop_
_atom_type_symbol
_atom_type_description
_atom_type_scat_dispersion_real
_atom_type_scat_dispersion_imag
_atom_type_scat_source
C C 0.003 0.002
;
International Tables for Crystallography
(1992, Vol. C, Tables 4.2.6.8 and 6.1.1.4)
;
H H 0.000 0.000
;
International Tables for Crystallography
(1992, Vol. C, Table 6.1.1.4)
;
O O 0.011 0.006
;
International Tables for Crystallography
(1992, Vol. C, Tables 4.2.6.8 and 6.1.1.4)
;

loop_
_geom_angle_atom_site_label_1
_geom_angle_atom_site_label_2
_geom_angle_atom_site_label_3
_geom_angle
_geom_angle_publ_flag
C(3) C(2) C(101) 141(2) yes
C(3) C(2) C(102) 138.0(14) yes
C(101) C(2) C(102) 68(2) yes
O(1) C(3) C(2) 107.6(6) yes
O(1) C(3) C(4) 109.9(5) yes
C(2) C(3) C(4) 115.8(6) yes
C(3) C(4) C(5) 111.6(4) yes
C(3) C(4) C(9) 113.2(4) yes
C(5) C(4) C(9) 114.3(3) yes
O(2) C(5) C(4) 107.2(3) yes
O(2) C(5) C(6) 112.9(3) yes
C(4) C(5) C(6) 113.0(3) yes
C(5) C(6) C(7) 106.3(4) yes
C(5) C(6) C(10) 114.5(4) yes
C(7) C(6) C(10) 87.9(4) yes
C(6) C(7) C(8) 85.9(4) yes
C(7) C(8) C(9) 108.2(4) yes
C(7) C(8) C(10) 88.4(4) yes
C(9) C(8) C(10) 112.7(4) yes
C(4) C(9) C(8) 112.9(4) yes
C(6) C(10) C(8) 84.6(4) yes
C(6) C(10) C(11) 119.8(4) yes
C(6) C(10) C(12) 111.4(5) yes
C(8) C(10) C(11) 119.7(5) yes
C(8) C(10) C(12) 111.3(4) yes
C(11) C(10) C(12) 108.4(5) yes
C(2) C(101) C(102) 61(2) yes
C(2) C(102) C(101) 50.8(17) yes
C(3) O(1) H(5) 108(5) no
C(5) O(2) H(8) 109.5 no
C(3) C(2) H(3) 100.5 no
C(101) C(2) H(3) 100.6 no
C(102) C(2) H(3) 100.4 no
O(1) C(3) H(4) 107.8 no
C(2) C(3) H(4) 107.7 no
C(4) C(3) H(4) 107.8 no
C(3) C(4) H(6) 105.6 no
C(5) C(4) H(6) 105.6 no
C(9) C(4) H(6) 105.6 no
O(2) C(5) H(7) 107.8 no
C(4) C(5) H(7) 107.8 no
C(6) C(5) H(7) 107.8 no
C(5) C(6) H(9) 115.0 no
C(7) C(6) H(9) 115.0 no
C(10) C(6) H(9) 115.0 no
C(6) C(7) H(10) 115.0 no
C(6) C(7) H(11) 115.0 no
C(8) C(7) H(10) 115.0 no
C(8) C(7) H(11) 115.0 no
H(10) C(7) H(11) 109.5 no
C(7) C(8) H(12) 114.9 no
C(9) C(8) H(12) 114.9 no
C(10) C(8) H(12) 114.9 no
C(4) C(9) H(13) 108.6 no
C(4) C(9) H(14) 108.6 no
C(8) C(9) H(13) 108.6 no
C(8) C(9) H(14) 108.6 no
H(13) C(9) H(14) 109.5 no
C(10) C(11) H(15) 109.5 no
C(10) C(11) H(16) 109.5 no
C(10) C(11) H(17) 109.5 no
H(15) C(11) H(16) 109.5 no
H(15) C(11) H(17) 109.5 no
H(16) C(11) H(17) 109.5 no
C(10) C(12) H(18) 109.5 no
C(10) C(12) H(19) 109.5 no
C(10) C(12) H(20) 109.5 no
H(18) C(12) H(19) 109.5 no
H(18) C(12) H(20) 109.5 no
H(19) C(12) H(20) 109.5 no
C(2) C(101) H(1) 104(4) no
C(2) C(101) H(201) 89(7) no
C(102) C(101) H(1) 47(3) no
C(102) C(101) H(201) 150(7) no
H(1) C(101) H(201) 153(7) no
C(2) C(102) H(1) 114(4) no
C(2) C(102) H(202) 114(5) no
C(101) C(102) H(1) 69(4) no
C(101) C(102) H(202) 143(5) no
H(1) C(102) H(202) 130(7) no
C(101) H(1) C(102) 64(4) no

loop_
_geom_bond_atom_site_label_1
_geom_bond_atom_site_label_2
_geom_bond_distance
_geom_bond_publ_flag
O(1) C(3) 1.423(7) yes
O(2) C(5) 1.429(6) yes
C(2) C(3) 1.516(14) yes
C(2) C(101) 1.03(3) yes
C(2) C(102) 1.17(2) yes
C(3) C(4) 1.537(7) yes
C(4) C(5) 1.536(6) yes
C(4) C(9) 1.554(7) yes
C(5) C(6) 1.517(6) yes
C(6) C(7) 1.544(7) yes
C(6) C(10) 1.557(8) yes
C(7) C(8) 1.530(8) yes
C(8) C(9) 1.515(7) yes
C(8) C(10) 1.557(8) yes
C(10) C(11) 1.523(8) yes
C(10) C(12) 1.526(8) yes
C(101) C(102) 1.24(3) yes
O(1) H(5) 0.87(7) no
O(2) H(8) 0.950 no
C(2) H(3) 0.970 no
C(3) H(4) 0.970 no
C(4) H(6) 0.970 no
C(5) H(7) 0.970 no
C(6) H(9) 0.970 no
C(7) H(10) 0.970 no
C(7) H(11) 0.970 no
C(8) H(12) 0.970 no
C(9) H(13) 0.970 no
C(9) H(14) 0.970 no
C(11) H(15) 0.970 no
C(11) H(16) 0.970 no
C(11) H(17) 0.970 no
C(12) H(18) 0.950 no
C(12) H(19) 0.950 no
C(12) H(20) 0.950 no
C(101) H(1) 1.28(7) no
C(101) H(201) 1.03(12) no
C(102) H(1) 1.01(7) no
C(102) H(202) 0.97(9) no

loop_
_geom_contact_atom_site_label_1
_geom_contact_atom_site_label_2
_geom_contact_distance
_geom_contact_site_symmetry_2
O(1) O(2) 2.745(5) 65501
O(1) O(2) 2.728(6) 55702
O(2) O(1) 2.745(5) 45501
O(2) O(1) 2.728(6) 45702
O(2) C(3) 3.341(7) 45702
O(2) C(101) 3.38(3) 44702
C(3) O(2) 3.341(7) 55702
C(101) O(2) 3.38(3) 54702
O(1) H(6) 2.903 55702
O(1) H(8) 1.934 65501
O(1) H(8) 3.272 55702
O(1) H(9) 3.449 65501
O(1) H(15) 3.273 55702
O(1) H(201) 3.17(11) 54702
O(2) H(4) 3.104 45702
O(2) H(5) 3.02(7) 45501
O(2) H(5) 1.88(7) 45702
O(2) H(6) 3.034 45702
O(2) H(202) 3.26(9) 45501
C(2) H(201) 3.58(11) 54702
C(2) H(202) 3.49(8) 44702
C(3) H(8) 3.208 65501
C(3) H(8) 3.513 55702
C(3) H(202) 3.44(9) 44702
C(4) H(5) 2.99(7) 45702
C(5) H(5) 2.96(6) 45702
C(5) H(202) 3.27(8) 45501
C(6) H(14) 3.561 45501
C(6) H(202) 3.48(9) 45501
C(7) H(12) 3.021 74603
C(7) H(16) 3.309 54501
C(8) H(10) 3.288 75603
C(9) H(9) 3.480 65501
C(11) H(5) 3.59(6) 45702
C(11) H(11) 3.367 56501
C(11) H(201) 3.52(11) 56501
C(12) H(9) 3.552 65603
C(12) H(10) 3.329 65603
C(12) H(18) 3.489 65603
C(12) H(20) 3.306 64603
C(101) H(4) 3.381 54702
C(101) H(6) 3.329 54501
C(101) H(7) 3.347 54702
C(101) H(13) 3.468 54501
C(101) H(15) 3.357 54501
C(101) H(16) 3.472 54501
C(101) H(202) 3.22(9) 44702
C(102) H(4) 2.945 54702
C(102) H(8) 3.578 65501
C(102) H(9) 3.387 65501
C(102) H(17) 3.401 64501
C(102) H(201) 3.26(11) 54702
H(1) H(4) 2.932 54702
H(1) H(6) 3.294 54501
H(1) H(13) 2.781 54501
H(1) H(16) 3.569 54501
H(1) H(17) 3.022 64501
H(1) H(19) 3.484 74603
H(3) H(16) 3.264 54501
H(3) H(19) 3.292 74603
H(4) O(2) 3.104 55702
H(4) C(101) 3.381 44702
H(4) C(102) 2.945 44702
H(4) H(1) 2.932 44702
H(4) H(5) 3.228 45702
H(4) H(8) 3.079 55702
H(4) H(15) 3.342 55702
H(4) H(202) 2.632 44702
H(5) O(2) 3.02(7) 65501
H(5) O(2) 1.88(7) 55702
H(5) C(4) 2.99(7) 55702
H(5) C(5) 2.96(6) 55702
H(5) C(11) 3.59(6) 55702
H(5) H(4) 3.228 55702
H(5) H(6) 2.291 55702
H(5) H(7) 3.531 55702
H(5) H(8) 2.324 65501
H(5) H(8) 2.484 55702
H(5) H(15) 2.651 55702
H(5) H(201) 3.32(14) 54702
H(6) O(1) 2.903 45702
H(6) O(2) 3.034 55702
H(6) C(101) 3.329 56501
H(6) H(1) 3.294 56501
H(6) H(5) 2.291 45702
H(6) H(8) 3.006 55702
H(6) H(201) 3.378 56501
H(7) C(101) 3.347 44702
H(7) H(5) 3.531 45702
H(7) H(202) 2.753 45501
H(8) O(1) 1.934 45501
H(8) O(1) 3.272 45702
H(8) C(3) 3.208 45501
H(8) C(3) 3.513 45702
H(8) C(102) 3.578 45501
H(8) H(4) 3.079 45702
H(8) H(5) 2.324 45501
H(8) H(5) 2.484 45702
H(8) H(6) 3.006 45702
H(8) H(13) 3.550 45501
H(8) H(14) 3.305 45501
H(8) H(201) 3.588 44702
H(8) H(202) 2.853 45501
H(9) O(1) 3.449 45501
H(9) C(9) 3.480 45501
H(9) C(12) 3.552 64603
H(9) C(102) 3.387 45501
H(9) H(13) 3.499 45501
H(9) H(14) 2.650 45501
H(9) H(19) 3.574 64603
H(9) H(20) 2.931 64603
H(9) H(202) 2.932 45501
H(10) C(8) 3.288 74603
H(10) C(12) 3.329 64603
H(10) H(12) 2.516 74603
H(10) H(13) 3.268 74603
H(10) H(16) 3.241 54501
H(10) H(18) 2.830 64603
H(10) H(20) 2.980 64603
H(11) C(11) 3.367 54501
H(11) H(12) 2.767 74603
H(11) H(16) 2.606 54501
H(11) H(17) 3.406 54501
H(11) H(19) 3.211 74603
H(12) C(7) 3.021 75603
H(12) H(10) 2.516 75603
H(12) H(11) 2.767 75603
H(12) H(16) 2.778 74603
H(12) H(18) 3.573 65501
H(12) H(20) 3.300 74603
H(13) C(101) 3.468 56501
H(13) H(1) 2.781 56501
H(13) H(8) 3.550 65501
H(13) H(9) 3.499 65501
H(13) H(10) 3.268 75603
H(13) H(18) 3.353 65501
H(14) C(6) 3.561 65501
H(14) H(8) 3.305 65501
H(14) H(9) 2.650 65501
H(14) H(18) 3.130 65501
H(14) H(19) 3.352 74603
H(14) H(20) 3.054 74603
H(15) O(1) 3.273 45702
H(15) C(101) 3.357 56501
H(15) H(4) 3.342 45702
H(15) H(5) 2.651 45702
H(15) H(201) 2.959 56501
H(16) C(7) 3.309 56501
H(16) C(101) 3.472 56501
H(16) H(1) 3.569 56501
H(16) H(3) 3.264 56501
H(16) H(10) 3.241 56501
H(16) H(11) 2.606 56501
H(16) H(12) 2.778 75603
H(16) H(201) 3.259 56501
H(17) C(102) 3.401 46501
H(17) H(1) 3.022 46501
H(17) H(11) 3.406 56501
H(17) H(18) 3.296 65603
H(17) H(19) 3.393 65603
H(17) H(202) 3.362 46501
H(18) C(12) 3.489 64603
H(18) H(10) 2.830 65603
H(18) H(12) 3.573 45501
H(18) H(13) 3.353 45501
H(18) H(14) 3.130 45501
H(18) H(17) 3.296 64603
H(18) H(20) 2.565 64603
H(19) H(1) 3.484 75603
H(19) H(3) 3.292 75603
H(19) H(9) 3.574 65603
H(19) H(11) 3.211 75603
H(19) H(14) 3.352 75603
H(19) H(17) 3.393 64603
H(19) H(20) 3.260 64603
H(20) C(12) 3.306 65603
H(20) H(9) 2.931 65603
H(20) H(10) 2.980 65603
H(20) H(12) 3.300 75603
H(20) H(14) 3.054 75603
H(20) H(18) 2.565 65603
H(20) H(19) 3.260 65603
H(201) O(1) 3.17(11) 44702
H(201) C(2) 3.58(11) 44702
H(201) C(11) 3.52(11) 54501
H(201) C(102) 3.26(10) 44702
H(201) H(5) 3.32(14) 44702
H(201) H(6) 3.378 54501
H(201) H(8) 3.588 54702
H(201) H(15) 2.959 54501
H(201) H(16) 3.259 54501
H(201) H(202) 2.66(13) 44702
H(202) O(2) 3.26(9) 65501
H(202) C(2) 3.49(8) 54702
H(202) C(3) 3.44(9) 54702
H(202) C(5) 3.27(8) 65501
H(202) C(6) 3.48(9) 65501
H(202) C(101) 3.22(9) 54702
H(202) H(4) 2.632 54702
H(202) H(7) 2.753 65501
H(202) H(8) 2.853 65501
H(202) H(9) 2.932 65501
H(202) H(17) 3.362 64501
H(202) H(201) 2.66(13) 54702

loop_
_geom_torsion_atom_site_label_1
_geom_torsion_atom_site_label_2
_geom_torsion_atom_site_label_3
_geom_torsion_atom_site_label_4
_geom_torsion
C(3) C(2) C(101) C(102) -141(3)
C(101) C(2) C(3) O(1) 121(3)
C(101) C(2) C(3) C(4) -116(3)
C(3) C(2) C(102) C(101) 144(2)
C(102) C(2) C(3) O(1) 2(2)
C(102) C(2) C(3) C(4) 125.2(18)
O(1) C(3) C(4) C(5) -166.0(4)
O(1) C(3) C(4) C(9) 63.3(6)
C(2) C(3) C(4) C(5) 71.9(7)
C(2) C(3) C(4) C(9) -58.8(8)
C(3) C(4) C(5) O(2) 94.6(4)
C(3) C(4) C(5) C(6) -140.3(4)
C(3) C(4) C(9) C(8) 137.3(5)
C(5) C(4) C(9) C(8) 7.9(6)
C(9) C(4) C(5) O(2) -135.2(4)
C(9) C(4) C(5) C(6) -10.1(6)
O(2) C(5) C(6) C(7) 176.5(4)
O(2) C(5) C(6) C(10) 81.3(5)
C(4) C(5) C(6) C(7) 54.6(5)
C(4) C(5) C(6) C(10) -40.6(6)
C(5) C(6) C(7) C(8) -87.7(4)
C(5) C(6) C(10) C(8) 80.2(4)
C(5) C(6) C(10) C(11) -41.0(7)
C(5) C(6) C(10) C(12) -169.0(4)
C(7) C(6) C(10) C(8) -26.8(3)
C(7) C(6) C(10) C(11) -148.0(5)
C(7) C(6) C(10) C(12) 84.0(5)
C(10) C(6) C(7) C(8) 27.2(3)
C(6) C(7) C(8) C(9) 86.1(4)
C(6) C(7) C(8) C(10) -27.2(3)
C(7) C(8) C(9) C(4) -50.9(6)
C(7) C(8) C(10) C(6) 27.0(3)
C(7) C(8) C(10) C(11) 148.4(5)
C(7) C(8) C(10) C(12) -83.8(5)
C(9) C(8) C(10) C(6) -82.0(5)
C(9) C(8) C(10) C(11) 39.4(7)
C(9) C(8) C(10) C(12) 167.1(5)
C(10) C(8) C(9) C(4) 45.1(6)
